data_7118221
loop_
_publ_author_name
'Dey, Dhananjay'
'Thomas, Sajesh P.'
'Spackman, Mark A.'
'Chopra, Deepak'

_publ_section_title
;
 'Quasi-isostructural polymorphism' in molecular crystals: inputs from
 interaction hierarchy and energy frameworks.
;
_journal_issue 10
_journal_name_full 'Chemical communications (Cambridge, England)'
_journal_page_first 2141
_journal_page_last 2144
_journal_paper_doi 10.1039/c5cc09741j
_journal_volume 52
_journal_year 2016
_chemical_formula_sum 'C13 H11 F N2'
_chemical_formula_weight 214.24
_space_group_IT_number 2
_symmetry_cell_setting triclinic
_symmetry_Int_Tables_number 2
_symmetry_space_group_name_Hall '-P 1'
_symmetry_space_group_name_H-M 'P -1'
_atom_sites_solution_hydrogens geom
_atom_sites_solution_primary direct
_atom_sites_solution_secondary difmap
_audit_creation_method SHELXL-97
_audit_update_record
;
2014-01-17 deposited with the CCDC.
2015-12-14 downloaded from the CCDC.
;
_cell_angle_alpha 114.9240(10)
_cell_angle_beta 95.0550(10)
_cell_angle_gamma 111.4760(10)
_cell_formula_units_Z 4
_cell_length_a 10.0641(3)
_cell_length_b 11.0425(3)
_cell_length_c 12.1824(3)
_cell_measurement_temperature 100(2)
_cell_measurement_theta_max 28.49
_cell_measurement_theta_min 2.31
_cell_volume 1094.39(5)
_computing_structure_refinement 'SHELXL-97 (Sheldrick, 1997)'
_computing_structure_solution 'SHELXS-97 (Sheldrick, 1990)'
_diffrn_ambient_temperature 100(2)
_diffrn_measured_fraction_theta_full 0.998
_diffrn_measured_fraction_theta_max 0.998
_diffrn_radiation_monochromator graphite
_diffrn_radiation_source 'fine-focus sealed tube'
_diffrn_radiation_type MoK\a
_diffrn_radiation_wavelength 0.71073
_diffrn_reflns_av_R_equivalents 0.0183
_diffrn_reflns_av_sigmaI/netI 0.0152
_diffrn_reflns_limit_h_max 11
_diffrn_reflns_limit_h_min -11
_diffrn_reflns_limit_k_max 13
_diffrn_reflns_limit_k_min -13
_diffrn_reflns_limit_l_max 14
_diffrn_reflns_limit_l_min -14
_diffrn_reflns_number 16663
_diffrn_reflns_theta_full 25.00
_diffrn_reflns_theta_max 25.00
_diffrn_reflns_theta_min 1.92
_exptl_absorpt_coefficient_mu 0.090
_exptl_absorpt_correction_T_max 0.9910
_exptl_absorpt_correction_T_min 0.9734
_exptl_absorpt_correction_type multi-scan
_exptl_absorpt_process_details SADABS
_exptl_crystal_density_diffrn 1.300
_exptl_crystal_density_method 'not measured'
_exptl_crystal_F_000 448
_exptl_crystal_size_max 0.30
_exptl_crystal_size_mid 0.25
_exptl_crystal_size_min 0.10
_refine_diff_density_max 0.237
_refine_diff_density_min -0.251
_refine_diff_density_rms 0.034
_refine_ls_extinction_coef 0.043(2)
_refine_ls_extinction_expression Fc^*^=kFc[1+0.001xFc^2^\l^3^/sin(2\q)]^-1/4^
_refine_ls_extinction_method SHELXL
_refine_ls_goodness_of_fit_ref 1.020
_refine_ls_hydrogen_treatment constr
_refine_ls_matrix_type full
_refine_ls_number_parameters 294
_refine_ls_number_reflns 3848
_refine_ls_number_restraints 0
_refine_ls_restrained_S_all 1.020
_refine_ls_R_factor_all 0.0361
_refine_ls_R_factor_gt 0.0338
_refine_ls_shift/su_max 0.000
_refine_ls_shift/su_mean 0.000
_refine_ls_structure_factor_coef Fsqd
_refine_ls_weighting_details 'calc w=1/[\s^2^(Fo^2^)+(0.0334P)^2^+0.4980P] where P=(Fo^2^+2Fc^2^)/3'
_refine_ls_weighting_scheme calc
_refine_ls_wR_factor_gt 0.0813
_refine_ls_wR_factor_ref 0.0828
_reflns_number_gt 3579
_reflns_number_total 3848
_reflns_threshold_expression >2sigma(I)
_cod_data_source_file c5cc09741j2.cif
_cod_data_source_block db01
_cod_depositor_comments
;
The following automatic conversions were performed:

'_symmetry_cell_setting' value 'Triclinic' changed to 'triclinic'
according to
/usr/data/users/saulius/crontab/automatic-downloads/rss-feeds/RSC/lib/dictionaries/cif_core.dic
dictionary named 'cif_core.dic' version 2.4.2 from 2011-04-26.

Automatic conversion script
Id: cif_fix_values 4268 2015-11-12 08:31:59Z antanas 

 Adding full bibliography for 7118221--7118222.cif.

The following automatic conversions were performed:

data name '_iucr_refine_instruction_details' was replaced with
'_iucr_refine_instructions_details' as specified in the replacement
file 'data/replacement-values/replacement_tags.lst'.

Automatic conversion script
Id: cif_correct_tags 9268 2022-04-12 08:56:07Z antanas 
;
_cod_database_code 7118221

loop_
_symmetry_equiv_pos_as_xyz
'x, y, z'
'-x, -y, -z'

loop_
_atom_site_label
_atom_site_type_symbol
_atom_site_fract_x
_atom_site_fract_y
_atom_site_fract_z
_atom_site_U_iso_or_equiv
_atom_site_adp_type
_atom_site_occupancy
_atom_site_symmetry_multiplicity
_atom_site_calc_flag
_atom_site_refinement_flags
_atom_site_disorder_assembly
_atom_site_disorder_group
F2 F 0.50836(9) 0.09020(8) -0.34342(7) 0.02999(19) Uani 1 1 d . . .
F1A F 0.93382(13) 0.46831(12) -0.19460(11) 0.0333(3) Uani 0.6754(15) 1 d P A 1
C7A C 0.98597(14) 0.70690(18) -0.13288(13) 0.0336(3) Uani 0.6754(15) 1 d P A 1
C8A C 0.94371(15) 0.56404(19) -0.22994(14) 0.0371(4) Uani 0.6754(15) 1 d P A 1
C9A C 0.90964(16) 0.52456(19) -0.35619(14) 0.0400(4) Uani 0.6754(15) 1 d P A 1
H9A H 0.8833 0.4256 -0.4198 0.048 Uiso 0.6754(15) 1 calc PR A 1
C10A C 0.91455(18) 0.6318(2) -0.38822(15) 0.0462(4) Uani 0.6754(15) 1 d P A 1
H10A H 0.8914 0.6071 -0.4745 0.055 Uiso 0.6754(15) 1 calc PR A 1
C11A C 0.9531(2) 0.7748(2) -0.29477(16) 0.0489(4) Uani 0.6754(15) 1 d P A 1
H11A H 0.9544 0.8482 -0.3166 0.059 Uiso 0.6754(15) 1 calc PR A 1
C12A C 0.98999(19) 0.8113(2) -0.16907(15) 0.0450(4) Uani 0.6754(15) 1 d P A 1
H12A H 1.0189 0.9110 -0.1056 0.054 Uiso 0.6754(15) 1 calc PR A 1
F1B F 1.0074(3) 0.9199(3) -0.0899(2) 0.0333(3) Uani 0.3246(15) 1 d P A 2
C7B C 0.98597(14) 0.70690(18) -0.13288(13) 0.0336(3) Uani 0.3246(15) 1 d P A 2
C8B C 0.98999(19) 0.8113(2) -0.16907(15) 0.0450(4) Uani 0.3246(15) 1 d P A 2
C9B C 0.9531(2) 0.7748(2) -0.29477(16) 0.0489(4) Uani 0.3246(15) 1 d P A 2
H9B H 0.9544 0.8482 -0.3166 0.059 Uiso 0.3246(15) 1 calc PR A 2
C10B C 0.91455(18) 0.6318(2) -0.38822(15) 0.0462(4) Uani 0.3246(15) 1 d P A 2
H10B H 0.8914 0.6071 -0.4745 0.055 Uiso 0.3246(15) 1 calc PR A 2
C11B C 0.90964(16) 0.52456(19) -0.35619(14) 0.0400(4) Uani 0.3246(15) 1 d P A 2
H11B H 0.8833 0.4256 -0.4198 0.048 Uiso 0.3246(15) 1 calc PR A 2
C12B C 0.94371(15) 0.56404(19) -0.22994(14) 0.0371(4) Uani 0.3246(15) 1 d P A 2
H12B H 0.9378 0.4892 -0.2086 0.045 Uiso 0.3246(15) 1 calc PR A 2
N1 N 1.03172(12) 0.74277(14) -0.00525(11) 0.0319(3) Uani 1 1 d . . .
N2 N 0.79532(12) 0.71917(13) 0.01114(10) 0.0272(2) Uani 1 1 d . . .
H2A H 0.7633 0.6951 -0.0682 0.033 Uiso 1 1 calc R A .
H2B H 0.7354 0.7245 0.0595 0.033 Uiso 1 1 calc R . .
N3 N 0.47293(11) 0.28126(10) -0.12290(9) 0.0188(2) Uani 1 1 d . . .
N4 N 0.72337(11) 0.32908(12) -0.06589(10) 0.0246(2) Uani 1 1 d . . .
H4A H 0.7467 0.3628 -0.1188 0.029 Uiso 1 1 calc R . .
H4B H 0.7919 0.3261 -0.0184 0.029 Uiso 1 1 calc R . .
C1 C 0.98044(13) 0.78625(13) 0.19276(11) 0.0215(3) Uani 1 1 d . . .
C2 C 0.87498(14) 0.73355(15) 0.24841(13) 0.0282(3) Uani 1 1 d . A .
H2 H 0.7734 0.6719 0.1998 0.034 Uiso 1 1 calc R . .
C3 C 0.91618(16) 0.76984(17) 0.37363(13) 0.0347(3) Uani 1 1 d . . .
H3 H 0.8429 0.7340 0.4109 0.042 Uiso 1 1 calc R A .
C4 C 1.06354(16) 0.85799(17) 0.44456(13) 0.0346(3) Uani 1 1 d . A .
H4 H 1.0920 0.8835 0.5307 0.041 Uiso 1 1 calc R . .
C5 C 1.16954(16) 0.90906(16) 0.38956(13) 0.0350(3) Uani 1 1 d . . .
H5 H 1.2713 0.9684 0.4378 0.042 Uiso 1 1 calc R A .
C6 C 1.12845(14) 0.87434(15) 0.26484(12) 0.0289(3) Uani 1 1 d . A .
H6 H 1.2020 0.9110 0.2282 0.035 Uiso 1 1 calc R . .
C13 C 0.93540(13) 0.74765(13) 0.05820(12) 0.0220(3) Uani 1 1 d . A .
C14 C 0.55422(13) 0.23203(13) 0.03757(11) 0.0186(2) Uani 1 1 d . . .
C15 C 0.66495(14) 0.29255(13) 0.14825(11) 0.0218(3) Uani 1 1 d . . .
H15 H 0.7607 0.3682 0.1645 0.026 Uiso 1 1 calc R . .
C16 C 0.63608(15) 0.24285(14) 0.23488(12) 0.0264(3) Uani 1 1 d . . .
H16 H 0.7124 0.2835 0.3097 0.032 Uiso 1 1 calc R . .
C17 C 0.49594(15) 0.13390(14) 0.21235(12) 0.0268(3) Uani 1 1 d . . .
H17 H 0.4762 0.1002 0.2719 0.032 Uiso 1 1 calc R . .
C18 C 0.38461(14) 0.07421(14) 0.10279(12) 0.0244(3) Uani 1 1 d . . .
H18 H 0.2883 0.0003 0.0877 0.029 Uiso 1 1 calc R . .
C19 C 0.41379(13) 0.12219(13) 0.01546(11) 0.0201(3) Uani 1 1 d . . .
H19 H 0.3377 0.0800 -0.0600 0.024 Uiso 1 1 calc R . .
C20 C 0.49853(12) 0.31664(13) -0.22027(11) 0.0181(2) Uani 1 1 d . . .
C21 C 0.51312(13) 0.21993(13) -0.33180(11) 0.0212(3) Uani 1 1 d . . .
C22 C 0.53047(14) 0.24761(14) -0.43073(11) 0.0252(3) Uani 1 1 d . . .
H22 H 0.5411 0.1786 -0.5047 0.030 Uiso 1 1 calc R . .
C23 C 0.53221(14) 0.37802(14) -0.42099(12) 0.0265(3) Uani 1 1 d . . .
H23 H 0.5438 0.3991 -0.4885 0.032 Uiso 1 1 calc R . .
C24 C 0.51696(14) 0.47713(14) -0.31211(12) 0.0259(3) Uani 1 1 d . . .
H24 H 0.5178 0.5665 -0.3050 0.031 Uiso 1 1 calc R . .
C25 C 0.50047(13) 0.44654(13) -0.21341(12) 0.0216(3) Uani 1 1 d . . .
H25 H 0.4902 0.5158 -0.1393 0.026 Uiso 1 1 calc R . .
C26 C 0.58298(13) 0.28205(12) -0.05768(11) 0.0182(2) Uani 1 1 d . . .

loop_
_atom_site_aniso_label
_atom_site_aniso_U_11
_atom_site_aniso_U_22
_atom_site_aniso_U_33
_atom_site_aniso_U_23
_atom_site_aniso_U_13
_atom_site_aniso_U_12
F2 0.0478(5) 0.0221(4) 0.0261(4) 0.0126(3) 0.0141(3) 0.0198(3)
F1A 0.0418(6) 0.0276(5) 0.0347(6) 0.0185(5) 0.0138(5) 0.0151(5)
C7A 0.0217(7) 0.0650(10) 0.0289(7) 0.0298(7) 0.0144(6) 0.0243(7)
C8A 0.0193(6) 0.0635(10) 0.0377(8) 0.0358(8) 0.0113(6) 0.0136(7)
C9A 0.0262(7) 0.0614(10) 0.0315(8) 0.0250(7) 0.0108(6) 0.0155(7)
C10A 0.0454(9) 0.0853(13) 0.0340(8) 0.0402(9) 0.0223(7) 0.0395(9)
C11A 0.0648(11) 0.0847(13) 0.0425(9) 0.0471(10) 0.0338(8) 0.0551(10)
C12A 0.0532(10) 0.0786(12) 0.0391(9) 0.0391(9) 0.0298(8) 0.0490(9)
F1B 0.0418(6) 0.0276(5) 0.0347(6) 0.0185(5) 0.0138(5) 0.0151(5)
C7B 0.0217(7) 0.0650(10) 0.0289(7) 0.0298(7) 0.0144(6) 0.0243(7)
C8B 0.0532(10) 0.0786(12) 0.0391(9) 0.0391(9) 0.0298(8) 0.0490(9)
C9B 0.0648(11) 0.0847(13) 0.0425(9) 0.0471(10) 0.0338(8) 0.0551(10)
C10B 0.0454(9) 0.0853(13) 0.0340(8) 0.0402(9) 0.0223(7) 0.0395(9)
C11B 0.0262(7) 0.0614(10) 0.0315(8) 0.0250(7) 0.0108(6) 0.0155(7)
C12B 0.0193(6) 0.0635(10) 0.0377(8) 0.0358(8) 0.0113(6) 0.0136(7)
N1 0.0235(6) 0.0569(8) 0.0289(6) 0.0282(6) 0.0130(5) 0.0217(5)
N2 0.0226(5) 0.0446(7) 0.0249(6) 0.0210(5) 0.0111(4) 0.0195(5)
N3 0.0198(5) 0.0208(5) 0.0184(5) 0.0105(4) 0.0068(4) 0.0102(4)
N4 0.0193(5) 0.0362(6) 0.0263(6) 0.0221(5) 0.0078(4) 0.0120(5)
C1 0.0229(6) 0.0235(6) 0.0248(6) 0.0140(5) 0.0100(5) 0.0136(5)
C2 0.0216(6) 0.0395(7) 0.0321(7) 0.0228(6) 0.0106(5) 0.0151(6)
C3 0.0323(7) 0.0530(9) 0.0344(8) 0.0296(7) 0.0192(6) 0.0225(7)
C4 0.0399(8) 0.0441(8) 0.0229(7) 0.0167(6) 0.0120(6) 0.0209(7)
C5 0.0289(7) 0.0368(8) 0.0260(7) 0.0121(6) 0.0038(6) 0.0064(6)
C6 0.0246(7) 0.0321(7) 0.0270(7) 0.0157(6) 0.0094(5) 0.0076(6)
C13 0.0205(6) 0.0244(6) 0.0276(7) 0.0165(5) 0.0092(5) 0.0114(5)
C14 0.0224(6) 0.0196(6) 0.0191(6) 0.0095(5) 0.0089(5) 0.0139(5)
C15 0.0224(6) 0.0233(6) 0.0218(6) 0.0108(5) 0.0071(5) 0.0125(5)
C16 0.0330(7) 0.0305(7) 0.0199(6) 0.0120(5) 0.0065(5) 0.0190(6)
C17 0.0409(8) 0.0297(7) 0.0231(6) 0.0180(6) 0.0157(6) 0.0212(6)
C18 0.0290(7) 0.0226(6) 0.0282(7) 0.0152(5) 0.0138(5) 0.0136(5)
C19 0.0226(6) 0.0203(6) 0.0208(6) 0.0101(5) 0.0074(5) 0.0124(5)
C20 0.0139(5) 0.0212(6) 0.0187(6) 0.0103(5) 0.0041(4) 0.0068(5)
C21 0.0233(6) 0.0178(6) 0.0225(6) 0.0101(5) 0.0051(5) 0.0094(5)
C22 0.0290(7) 0.0266(6) 0.0176(6) 0.0092(5) 0.0067(5) 0.0118(5)
C23 0.0284(7) 0.0324(7) 0.0244(6) 0.0193(6) 0.0085(5) 0.0126(6)
C24 0.0272(7) 0.0263(6) 0.0323(7) 0.0192(6) 0.0102(5) 0.0140(5)
C25 0.0202(6) 0.0221(6) 0.0239(6) 0.0109(5) 0.0079(5) 0.0109(5)
C26 0.0199(6) 0.0163(5) 0.0173(6) 0.0066(5) 0.0060(5) 0.0089(5)

loop_
_atom_type_symbol
_atom_type_description
_atom_type_scat_dispersion_real
_atom_type_scat_dispersion_imag
_atom_type_scat_source
C C 0.0033 0.0016 'International Tables Vol C Tables 4.2.6.8 and 6.1.1.4'
H H 0.0000 0.0000 'International Tables Vol C Tables 4.2.6.8 and 6.1.1.4'
N N 0.0061 0.0033 'International Tables Vol C Tables 4.2.6.8 and 6.1.1.4'
F F 0.0171 0.0103 'International Tables Vol C Tables 4.2.6.8 and 6.1.1.4'

loop_
_geom_angle_atom_site_label_1
_geom_angle_atom_site_label_2
_geom_angle_atom_site_label_3
_geom_angle
C8A C7A C12A 116.05(13)
C8A C7A N1 120.47(13)
C12A C7A N1 123.34(15)
F1A C8A C9A 121.59(16)
F1A C8A C7A 114.92(13)
C9A C8A C7A 123.46(15)
C8A C9A C10A 118.65(16)
C8A C9A H9A 120.7
C10A C9A H9A 120.7
C11A C10A C9A 119.86(14)
C11A C10A H10A 120.1
C9A C10A H10A 120.1
C10A C11A C12A 119.94(16)
C10A C11A H11A 120.0
C12A C11A H11A 120.0
C11A C12A C7A 122.01(17)
C11A C12A H12A 119.0
C7A C12A H12A 119.0
C13 N1 C7A 117.46(11)
C13 N2 H2A 120.0
C13 N2 H2B 120.0
H2A N2 H2B 120.0
C26 N3 C20 117.27(10)
C26 N4 H4A 120.0
C26 N4 H4B 120.0
H4A N4 H4B 120.0
C6 C1 C2 118.69(12)
C6 C1 C13 120.76(11)
C2 C1 C13 120.55(11)
C3 C2 C1 120.75(12)
C3 C2 H2 119.6
C1 C2 H2 119.6
C4 C3 C2 120.07(12)
C4 C3 H3 120.0
C2 C3 H3 120.0
C3 C4 C5 119.61(13)
C3 C4 H4 120.2
C5 C4 H4 120.2
C6 C5 C4 120.44(13)
C6 C5 H5 119.8
C4 C5 H5 119.8
C5 C6 C1 120.43(12)
C5 C6 H6 119.8
C1 C6 H6 119.8
N1 C13 N2 124.61(12)
N1 C13 C1 118.75(11)
N2 C13 C1 116.64(10)
C15 C14 C19 119.28(11)
C15 C14 C26 121.29(11)
C19 C14 C26 119.43(10)
C16 C15 C14 120.25(11)
C16 C15 H15 119.9
C14 C15 H15 119.9
C17 C16 C15 120.10(12)
C17 C16 H16 120.0
C15 C16 H16 120.0
C16 C17 C18 119.93(11)
C16 C17 H17 120.0
C18 C17 H17 120.0
C19 C18 C17 120.06(12)
C19 C18 H18 120.0
C17 C18 H18 120.0
C18 C19 C14 120.38(11)
C18 C19 H19 119.8
C14 C19 H19 119.8
C21 C20 C25 116.06(11)
C21 C20 N3 122.22(10)
C25 C20 N3 121.59(10)
F2 C21 C22 118.48(10)
F2 C21 C20 117.89(10)
C22 C21 C20 123.62(11)
C21 C22 C23 118.96(11)
C21 C22 H22 120.5
C23 C22 H22 120.5
C24 C23 C22 119.45(11)
C24 C23 H23 120.3
C22 C23 H23 120.3
C23 C24 C25 120.28(11)
C23 C24 H24 119.9
C25 C24 H24 119.9
C24 C25 C20 121.62(11)
C24 C25 H25 119.2
C20 C25 H25 119.2
N3 C26 N4 125.39(11)
N3 C26 C14 118.01(10)
N4 C26 C14 116.56(10)

loop_
_geom_bond_atom_site_label_1
_geom_bond_atom_site_label_2
_geom_bond_distance
F2 C21 1.3609(13)
F1A C8A 1.2754(18)
C7A C8A 1.384(2)
C7A C12A 1.387(2)
C7A N1 1.4168(17)
C8A C9A 1.380(2)
C9A C10A 1.381(2)
C9A H9A 0.9500
C10A C11A 1.377(3)
C10A H10A 0.9500
C11A C12A 1.384(2)
C11A H11A 0.9500
C12A H12A 0.9500
N1 C13 1.2943(16)
N2 C13 1.3402(16)
N2 H2A 0.8800
N2 H2B 0.8800
N3 C26 1.3000(15)
N3 C20 1.4131(15)
N4 C26 1.3444(15)
N4 H4A 0.8800
N4 H4B 0.8800
C1 C6 1.3874(18)
C1 C2 1.3899(17)
C1 C13 1.4876(17)
C2 C3 1.3824(19)
C2 H2 0.9500
C3 C4 1.379(2)
C3 H3 0.9500
C4 C5 1.382(2)
C4 H4 0.9500
C5 C6 1.3815(19)
C5 H5 0.9500
C6 H6 0.9500
C14 C15 1.3917(17)
C14 C19 1.3941(17)
C14 C26 1.4892(16)
C15 C16 1.3874(17)
C15 H15 0.9500
C16 C17 1.3867(19)
C16 H16 0.9500
C17 C18 1.3875(19)
C17 H17 0.9500
C18 C19 1.3839(17)
C18 H18 0.9500
C19 H19 0.9500
C20 C21 1.3911(17)
C20 C25 1.3939(16)
C21 C22 1.3730(17)
C22 C23 1.3876(18)
C22 H22 0.9500
C23 C24 1.3842(19)
C23 H23 0.9500
C24 C25 1.3871(17)
C24 H24 0.9500
C25 H25 0.9500

loop_
_geom_torsion_atom_site_label_1
_geom_torsion_atom_site_label_2
_geom_torsion_atom_site_label_3
_geom_torsion_atom_site_label_4
_geom_torsion
C12A C7A C8A F1A -176.75(12)
N1 C7A C8A F1A 7.46(18)
C12A C7A C8A C9A 1.2(2)
N1 C7A C8A C9A -174.56(12)
F1A C8A C9A C10A 176.38(13)
C7A C8A C9A C10A -1.5(2)
C8A C9A C10A C11A 0.1(2)
C9A C10A C11A C12A 1.4(2)
C10A C11A C12A C7A -1.7(2)
C8A C7A C12A C11A 0.4(2)
N1 C7A C12A C11A 176.01(14)
C8A C7A N1 C13 -100.54(15)
C12A C7A N1 C13 83.98(17)
C6 C1 C2 C3 0.94(19)
C13 C1 C2 C3 -179.62(12)
C1 C2 C3 C4 -0.7(2)
C2 C3 C4 C5 -0.3(2)
C3 C4 C5 C6 1.0(2)
C4 C5 C6 C1 -0.8(2)
C2 C1 C6 C5 -0.22(19)
C13 C1 C6 C5 -179.66(12)
C7A N1 C13 N2 1.0(2)
C7A N1 C13 C1 -179.49(12)
C6 C1 C13 N1 27.33(18)
C2 C1 C13 N1 -152.10(13)
C6 C1 C13 N2 -153.11(12)
C2 C1 C13 N2 27.46(17)
C19 C14 C15 C16 0.66(17)
C26 C14 C15 C16 -179.20(10)
C14 C15 C16 C17 -0.88(18)
C15 C16 C17 C18 0.22(18)
C16 C17 C18 C19 0.66(18)
C17 C18 C19 C14 -0.88(17)
C15 C14 C19 C18 0.22(17)
C26 C14 C19 C18 -179.92(10)
C26 N3 C20 C21 71.43(14)
C26 N3 C20 C25 -113.01(12)
C25 C20 C21 F2 -178.53(10)
N3 C20 C21 F2 -2.75(17)
C25 C20 C21 C22 0.79(17)
N3 C20 C21 C22 176.57(11)
F2 C21 C22 C23 178.61(11)
C20 C21 C22 C23 -0.71(19)
C21 C22 C23 C24 0.20(19)
C22 C23 C24 C25 0.17(19)
C23 C24 C25 C20 -0.06(19)
C21 C20 C25 C24 -0.39(17)
N3 C20 C25 C24 -176.20(11)
C20 N3 C26 N4 7.59(17)
C20 N3 C26 C14 -174.68(9)
C15 C14 C26 N3 -147.97(11)
C19 C14 C26 N3 32.18(15)
C15 C14 C26 N4 29.97(15)
C19 C14 C26 N4 -149.89(11)
